data_7020060
loop_
_publ_author_name
'Arii, Hidekazu'
'Matsuo, Mizuho'
'Nakadate, Fumiya'
'Mochida, Kunio'
'Kawashima, Takayuki'

_publ_section_title
;
 Coordination of a chiral tin(ii) cation bearing a bis(oxazoline) ligand
 with tetrahydrofuran derivatives.
;
_journal_issue 36
_journal_name_full 'Dalton transactions (Cambridge, England : 2003)'
_journal_page_first 11195
_journal_page_last 11200
_journal_paper_doi 10.1039/c2dt31187a
_journal_volume 41
_journal_year 2012
_chemical_formula_sum 'C26 H29 F3 N2 O6 S Sn'
_chemical_formula_weight 673.26
_chemical_name_systematic
;
?
;
_space_group_IT_number 92
_symmetry_cell_setting tetragonal
_symmetry_space_group_name_Hall 'P 4abw 2nw'
_symmetry_space_group_name_H-M 'P 41 21 2'
_atom_sites_solution_hydrogens geom
_atom_sites_solution_primary direct
_atom_sites_solution_secondary difmap
_audit_creation_method SHELXL-97
_cell_angle_alpha 90.00
_cell_angle_beta 90.00
_cell_angle_gamma 90.00
_cell_formula_units_Z 8
_cell_length_a 15.2892(13)
_cell_length_b 15.2892(13)
_cell_length_c 23.565(3)
_cell_measurement_reflns_used 9900
_cell_measurement_temperature 123
_cell_measurement_theta_max 27.41
_cell_measurement_theta_min 2.56
_cell_volume 5508.5(10)
_computing_cell_refinement 'APEX2 (Bruker AXS, 2006)'
_computing_data_collection 'APEX2 (Bruker AXS, 2006)'
_computing_data_reduction 'SAINT (Bruker AXS, 2004)'
_computing_molecular_graphics 'XSHEL (Bruker AXS,2002)'
_computing_publication_material 'XCIF (Bruker AXS, 2001)'
_computing_structure_refinement 'SHELXL-97 (Sheldrick, 1997)'
_computing_structure_solution 'SHELXS-97 (Sheldrick, 1997)'
_diffrn_ambient_temperature 123
_diffrn_detector_area_resol_mean 8.333
_diffrn_measured_fraction_theta_full 0.999
_diffrn_measured_fraction_theta_max 0.999
_diffrn_measurement_device_type 'Bruker APEXII CCD area detector'
_diffrn_measurement_method 'phi and omega scans'
_diffrn_radiation_monochromator 'Bruker Helios multilayer confocal mirror'
_diffrn_radiation_source 'Bruker TXS fine-focus rotating anode'
_diffrn_radiation_type MoK\a
_diffrn_radiation_wavelength 0.71073
_diffrn_reflns_av_R_equivalents 0.0324
_diffrn_reflns_av_sigmaI/netI 0.0180
_diffrn_reflns_limit_h_max 19
_diffrn_reflns_limit_h_min -19
_diffrn_reflns_limit_k_max 19
_diffrn_reflns_limit_k_min -19
_diffrn_reflns_limit_l_max 30
_diffrn_reflns_limit_l_min -30
_diffrn_reflns_number 61765
_diffrn_reflns_theta_full 27.49
_diffrn_reflns_theta_max 27.49
_diffrn_reflns_theta_min 1.59
_exptl_absorpt_coefficient_mu 1.067
_exptl_absorpt_correction_T_max 0.8149
_exptl_absorpt_correction_T_min 0.7991
_exptl_absorpt_correction_type empirical
_exptl_absorpt_process_details
;
SADABS Sheldrick 1996
;
_exptl_crystal_colour colorless
_exptl_crystal_density_diffrn 1.624
_exptl_crystal_density_method 'not measured'
_exptl_crystal_description block
_exptl_crystal_F_000 2720
_exptl_crystal_size_max 0.22
_exptl_crystal_size_mid 0.20
_exptl_crystal_size_min 0.20
_refine_diff_density_max 0.557
_refine_diff_density_min -0.996
_refine_diff_density_rms 0.059
_refine_ls_abs_structure_details 'Flack H D (1983), Acta Cryst. A39, 876-881'
_refine_ls_abs_structure_Flack 0.00(2)
_refine_ls_extinction_method none
_refine_ls_goodness_of_fit_ref 1.100
_refine_ls_hydrogen_treatment constr
_refine_ls_matrix_type full
_refine_ls_number_parameters 490
_refine_ls_number_reflns 6314
_refine_ls_number_restraints 36
_refine_ls_restrained_S_all 1.098
_refine_ls_R_factor_all 0.0374
_refine_ls_R_factor_gt 0.0345
_refine_ls_shift/su_max 0.002
_refine_ls_shift/su_mean 0.000
_refine_ls_structure_factor_coef Fsqd
_refine_ls_weighting_details 'calc w=1/[?^2^(Fo^2^)+(0.0253P)^2^+6.4663P] where P=(Fo^2^+2Fc^2^)/3'
_refine_ls_weighting_scheme calc
_refine_ls_wR_factor_gt 0.0786
_refine_ls_wR_factor_ref 0.0807
_reflns_number_gt 5993
_reflns_number_total 6314
_reflns_threshold_expression >2sigma(I)
_cod_data_source_file c2dt31187a.txt
_cod_data_source_block compound5
_cod_depositor_comments
;
The following automatic conversions were performed:

'_symmetry_cell_setting' value 'Tetragonal' changed to 'tetragonal'
according to /home/saulius/struct/CIF-dictionaries/cif_core.dic
dictionary named 'cif_core.dic' version 2.4.1 from 2010-06-29.

Automatic conversion script
Id: cif_fix_values 1891 2012-01-12 08:04:46Z andrius 
;
_cod_original_cell_volume 5508.6(10)
_cod_original_sg_symbol_H-M 'P4(1)2(1)2 '
_cod_database_code 7020060

loop_
_symmetry_equiv_pos_as_xyz
'x, y, z'
'-x, -y, z+1/2'
'-y+1/2, x+1/2, z+1/4'
'y+1/2, -x+1/2, z+3/4'
'-x+1/2, y+1/2, -z+1/4'
'x+1/2, -y+1/2, -z+3/4'
'y, x, -z'
'-y, -x, -z+1/2'

loop_
_atom_site_label
_atom_site_type_symbol
_atom_site_fract_x
_atom_site_fract_y
_atom_site_fract_z
_atom_site_U_iso_or_equiv
_atom_site_adp_type
_atom_site_occupancy
_atom_site_symmetry_multiplicity
_atom_site_calc_flag
_atom_site_refinement_flags
_atom_site_disorder_assembly
_atom_site_disorder_group
C6B C 0.6267(17) 0.1569(17) 0.0637(13) 0.043(3) Uani 0.30 1 d PU A 2
C7B C 0.5542(11) 0.2072(9) 0.0794(7) 0.044(2) Uani 0.30 1 d PU A 2
H7B H 0.5376 0.2146 0.1179 0.052 Uiso 0.30 1 calc PR A 2
C8B C 0.5067(11) 0.2466(10) 0.0340(6) 0.051(2) Uani 0.30 1 d PU A 2
H8B H 0.4547 0.2789 0.0411 0.061 Uiso 0.30 1 calc PR A 2
C9B C 0.5388(13) 0.2364(12) -0.0217(9) 0.052(2) Uani 0.30 1 d PU A 2
H9B H 0.5095 0.2667 -0.0513 0.062 Uiso 0.30 1 calc PR A 2
C10B C 0.6121(14) 0.1838(12) -0.0364(8) 0.049(2) Uani 0.30 1 d PU A 2
H10B H 0.6301 0.1736 -0.0744 0.059 Uiso 0.30 1 calc PR A 2
C11B C 0.6552(12) 0.1485(9) 0.0107(8) 0.046(2) Uani 0.30 1 d PU A 2
H11B H 0.7078 0.1167 0.0045 0.055 Uiso 0.30 1 calc PR A 2
C25B C 0.8523(19) 0.0843(18) -0.0895(10) 0.120(9) Uani 0.30 1 d P B 2
H25D H 0.8132 0.1350 -0.0875 0.180 Uiso 0.30 1 calc PR B 2
H25E H 0.8213 0.0322 -0.0760 0.180 Uiso 0.30 1 calc PR B 2
H25F H 0.8709 0.0753 -0.1288 0.180 Uiso 0.30 1 calc PR B 2
C6A C 0.6484(6) 0.1420(6) 0.0558(5) 0.050(2) Uani 0.70 1 d P A 1
C7A C 0.5845(6) 0.2075(5) 0.0543(3) 0.0626(19) Uani 0.70 1 d P A 1
H7A H 0.5623 0.2289 0.0893 0.075 Uiso 0.70 1 calc PR A 1
C8A C 0.5518(8) 0.2429(6) 0.0044(5) 0.083(3) Uani 0.70 1 d P A 1
H8A H 0.5075 0.2864 0.0048 0.100 Uiso 0.70 1 calc PR A 1
C9A C 0.5857(8) 0.2128(6) -0.0449(5) 0.074(3) Uani 0.70 1 d P A 1
H9A H 0.5644 0.2369 -0.0794 0.089 Uiso 0.70 1 calc PR A 1
C10A C 0.6508(6) 0.1476(7) -0.0480(3) 0.073(2) Uani 0.70 1 d P A 1
H10A H 0.6732 0.1278 -0.0833 0.088 Uiso 0.70 1 calc PR A 1
C11A C 0.6806(5) 0.1137(6) 0.0031(3) 0.0559(16) Uani 0.70 1 d P A 1
H11A H 0.7244 0.0697 0.0024 0.067 Uiso 0.70 1 calc PR A 1
C25A C 0.9012(6) 0.1866(7) -0.1328(4) 0.096(3) Uani 0.70 1 d P C 1
H25A H 0.9396 0.1500 -0.1561 0.143 Uiso 0.70 1 calc PR C 1
H25B H 0.8988 0.2457 -0.1488 0.143 Uiso 0.70 1 calc PR C 1
H25C H 0.8423 0.1614 -0.1323 0.143 Uiso 0.70 1 calc PR C 1
S2 S 0.82220(15) 0.76559(15) 0.48425(10) 0.0600(5) Uani 0.50 1 d P D 3
O6 O 0.8656(11) 0.7032(9) 0.5183(7) 0.116(5) Uani 0.50 1 d P D 3
O7 O 0.7990(12) 0.7247(9) 0.4294(7) 0.092(6) Uani 0.50 1 d P D 3
O8 O 0.8588(8) 0.8447(8) 0.5146(5) 0.090(3) Uani 0.50 1 d P D 3
F3 F 0.6923(7) 0.6753(7) 0.4831(3) 0.119(3) Uani 0.50 1 d P E 4
F4 F 0.8321(9) 0.6674(7) 0.5070(7) 0.122(5) Uani 0.50 1 d P E 4
F5 F 0.8075(12) 0.7314(15) 0.4291(8) 0.194(10) Uani 0.50 1 d P E 4
C27 C 0.7723(8) 0.7134(8) 0.4829(7) 0.090(4) Uani 0.50 1 d P E 4
Sn1 Sn 0.823282(17) 0.255125(14) 0.104200(12) 0.04677(8) Uani 1 1 d . . .
S1 S 0.73552(11) 0.30119(10) 0.25334(7) 0.0369(4) Uani 0.50 1 d P . .
F1 F 0.7356(5) 0.4208(4) 0.2842(3) 0.0692(16) Uani 0.50 1 d P . .
F2A F 0.6164(6) 0.4099(6) 0.2204(4) 0.094(3) Uani 0.50 1 d P . .
F2B F 0.6503(9) 0.4014(9) 0.1989(5) 0.148(6) Uani 0.50 1 d P . .
O1 O 0.7573(2) -0.01155(14) 0.14743(10) 0.0495(6) Uani 1 1 d . . .
O2 O 1.0406(2) 0.10249(19) 0.16761(18) 0.0796(11) Uani 1 1 d . . .
O3 O 0.8861(2) 0.2020(2) 0.01896(13) 0.0668(8) Uani 1 1 d . C .
O4B O 0.7750(5) 0.2568(6) 0.2154(3) 0.068(2) Uani 0.50 1 d P . .
O4A O 0.7618(5) 0.2947(4) 0.1942(3) 0.0547(16) Uani 0.50 1 d P . .
O5 O 0.7734(5) 0.3769(5) 0.2768(3) 0.0651(18) Uani 0.50 1 d P . .
N1 N 0.77290(19) 0.12699(17) 0.11777(11) 0.0385(6) Uani 1 1 d . A .
N2 N 0.9390(2) 0.19967(18) 0.13994(15) 0.0461(7) Uani 1 1 d . . .
C1 C 0.8981(3) 0.0478(2) 0.15925(19) 0.0579(11) Uani 1 1 d . . .
C2 C 0.9299(4) -0.0403(3) 0.1804(3) 0.0833(18) Uani 1 1 d . . .
H2A H 0.9162 -0.0854 0.1522 0.125 Uiso 1 1 calc R . .
H2B H 0.9007 -0.0545 0.2163 0.125 Uiso 1 1 calc R . .
H2C H 0.9932 -0.0381 0.1864 0.125 Uiso 1 1 calc R . .
C3 C 0.8123(3) 0.0582(2) 0.14125(15) 0.0430(8) Uani 1 1 d . . .
C4 C 0.6785(3) 0.1082(2) 0.11147(14) 0.0440(8) Uani 1 1 d . . .
H4 H 0.6440 0.1341 0.1434 0.053 Uiso 1 1 calc R A 1
C5 C 0.6792(3) 0.0080(2) 0.11472(16) 0.0493(9) Uani 1 1 d . A .
H5A H 0.6261 -0.0141 0.1341 0.059 Uiso 1 1 calc R . .
H5B H 0.6826 -0.0182 0.0764 0.059 Uiso 1 1 calc R . .
C12 C 0.9551(3) 0.1180(2) 0.1554(2) 0.0563(10) Uani 1 1 d . . .
C13 C 1.0235(2) 0.2480(3) 0.13621(19) 0.0532(9) Uani 1 1 d . . .
H13 H 1.0414 0.2529 0.0955 0.064 Uiso 1 1 calc R . .
C14 C 1.0857(3) 0.1851(3) 0.1671(3) 0.0859(18) Uani 1 1 d . . .
H14A H 1.1421 0.1802 0.1467 0.103 Uiso 1 1 calc R . .
H14B H 1.0973 0.2055 0.2063 0.103 Uiso 1 1 calc R . .
C15 C 1.0196(2) 0.3380(2) 0.16200(16) 0.0423(8) Uani 1 1 d . . .
C16 C 1.0549(2) 0.4092(2) 0.13417(17) 0.0459(9) Uani 1 1 d . . .
H16 H 1.0776 0.4022 0.0969 0.055 Uiso 1 1 calc R . .
C17 C 1.0579(3) 0.4906(2) 0.15961(18) 0.0523(9) Uani 1 1 d . . .
H17 H 1.0833 0.5387 0.1401 0.063 Uiso 1 1 calc R . .
C18 C 1.0236(3) 0.5020(3) 0.21374(19) 0.0516(10) Uani 1 1 d . . .
H18 H 1.0259 0.5577 0.2316 0.062 Uiso 1 1 calc R . .
C19 C 0.9865(3) 0.4324(3) 0.24111(16) 0.0504(9) Uani 1 1 d . . .
H19 H 0.9617 0.4404 0.2777 0.060 Uiso 1 1 calc R . .
C20 C 0.9845(3) 0.3504(2) 0.21634(17) 0.0499(9) Uani 1 1 d . . .
H20 H 0.9593 0.3025 0.2362 0.060 Uiso 1 1 calc R . .
C21 C 0.8795(4) 0.2483(5) -0.0336(2) 0.0931(18) Uani 1 1 d . C .
H21A H 0.9039 0.3081 -0.0303 0.112 Uiso 1 1 calc R . .
H21B H 0.8180 0.2520 -0.0465 0.112 Uiso 1 1 calc R . .
C22 C 0.9355(5) 0.1907(7) -0.0744(2) 0.120(3) Uani 1 1 d . . .
H22 H 0.9970 0.2129 -0.0751 0.144 Uiso 1 1 calc R C 1
C23 C 0.9342(6) 0.1010(5) -0.0514(4) 0.114(3) Uani 1 1 d . B .
H23 H 0.9861 0.0657 -0.0633 0.137 Uiso 1 1 calc R F 2
C24 C 0.9333(4) 0.1198(4) 0.0100(3) 0.0856(18) Uani 1 1 d . . .
H24A H 0.9040 0.0717 0.0307 0.103 Uiso 1 1 calc R C .
H24B H 0.9940 0.1250 0.0244 0.103 Uiso 1 1 calc R . .
C26 C 0.6695(6) 0.3761(5) 0.2618(4) 0.0514(18) Uani 0.50 1 d P . .

loop_
_atom_site_aniso_label
_atom_site_aniso_U_11
_atom_site_aniso_U_22
_atom_site_aniso_U_33
_atom_site_aniso_U_23
_atom_site_aniso_U_13
_atom_site_aniso_U_12
C6B 0.055(6) 0.026(5) 0.048(6) 0.001(4) -0.009(5) -0.005(4)
C7B 0.057(6) 0.024(4) 0.050(5) -0.001(4) -0.010(4) -0.002(4)
C8B 0.065(5) 0.031(4) 0.058(5) 0.002(4) -0.010(4) 0.000(4)
C9B 0.064(6) 0.033(4) 0.057(6) 0.004(4) -0.013(5) 0.001(4)
C10B 0.059(6) 0.034(5) 0.055(5) 0.007(4) -0.007(5) -0.004(4)
C11B 0.056(6) 0.032(4) 0.049(5) 0.004(4) -0.006(4) -0.004(4)
C25B 0.16(3) 0.12(2) 0.080(14) 0.023(14) -0.004(16) 0.013(18)
C6A 0.051(5) 0.038(5) 0.060(6) 0.009(4) -0.015(4) -0.017(3)
C7A 0.085(6) 0.031(3) 0.071(5) -0.006(3) -0.020(4) -0.002(4)
C8A 0.117(8) 0.039(4) 0.093(7) 0.006(5) -0.039(6) -0.006(4)
C9A 0.084(7) 0.047(5) 0.090(6) 0.017(4) -0.026(5) -0.024(5)
C10A 0.070(5) 0.106(7) 0.044(3) 0.008(4) -0.007(3) -0.028(5)
C11A 0.048(4) 0.082(5) 0.038(3) 0.007(3) -0.006(3) -0.012(3)
C25A 0.082(6) 0.115(8) 0.089(6) 0.014(5) -0.013(5) -0.002(5)
S2 0.0482(11) 0.0597(13) 0.0721(13) -0.0036(10) -0.0052(10) 0.0053(11)
O6 0.132(13) 0.105(11) 0.112(8) 0.004(8) -0.045(8) 0.047(9)
O7 0.120(12) 0.083(7) 0.073(9) -0.015(6) 0.039(8) -0.038(8)
O8 0.084(6) 0.080(6) 0.107(11) 0.017(6) -0.016(6) -0.024(5)
F3 0.126(7) 0.132(7) 0.098(7) -0.035(6) 0.017(5) -0.054(6)
F4 0.117(9) 0.070(6) 0.180(13) 0.000(6) 0.014(9) 0.049(6)
F5 0.106(10) 0.38(3) 0.099(11) -0.087(12) -0.009(8) 0.074(12)
C27 0.080(8) 0.063(6) 0.129(11) -0.004(7) 0.024(7) 0.000(6)
Sn1 0.04855(15) 0.02340(10) 0.06836(15) -0.00140(11) -0.00740(12) 0.00054(10)
S1 0.0353(8) 0.0388(8) 0.0367(7) -0.0013(7) -0.0013(8) 0.0017(6)
F1 0.083(4) 0.048(3) 0.077(4) -0.015(3) -0.008(3) -0.002(3)
F2A 0.099(7) 0.075(4) 0.107(7) 0.029(5) 0.001(5) 0.046(5)
F2B 0.163(11) 0.134(9) 0.146(10) 0.106(8) 0.058(7) 0.084(8)
O1 0.0696(17) 0.0329(11) 0.0461(12) 0.0081(11) 0.0005(15) -0.0081(12)
O2 0.064(2) 0.0357(15) 0.140(3) -0.0079(18) -0.037(2) 0.0100(14)
O3 0.079(2) 0.0631(19) 0.0584(18) 0.0201(15) 0.0176(16) -0.0027(16)
O4B 0.056(4) 0.079(5) 0.071(5) 0.001(4) 0.021(3) 0.025(4)
O4A 0.062(4) 0.053(4) 0.049(4) -0.008(3) 0.021(3) 0.009(3)
O5 0.061(4) 0.053(4) 0.081(5) -0.008(4) -0.014(3) -0.013(3)
N1 0.0519(18) 0.0290(13) 0.0346(14) -0.0015(10) -0.0014(12) -0.0002(11)
N2 0.0491(17) 0.0292(14) 0.0599(19) -0.0021(14) -0.0069(15) 0.0014(11)
C1 0.077(3) 0.0301(17) 0.067(3) 0.0044(17) -0.019(2) 0.0042(18)
C2 0.099(4) 0.033(2) 0.118(5) 0.008(2) -0.036(3) 0.002(2)
C3 0.063(2) 0.0293(14) 0.0367(16) -0.0020(13) -0.0029(17) -0.0003(15)
C4 0.055(2) 0.0386(16) 0.0381(17) 0.0035(14) 0.0067(17) -0.0068(15)
C5 0.058(2) 0.0433(18) 0.046(2) 0.0054(15) 0.0064(18) -0.0102(18)
C12 0.064(3) 0.0317(17) 0.073(3) -0.0047(18) -0.018(2) 0.0056(16)
C13 0.0440(19) 0.0399(18) 0.076(3) -0.009(2) -0.0028(18) 0.0026(17)
C14 0.060(3) 0.039(2) 0.158(6) -0.007(3) -0.037(3) 0.009(2)
C15 0.0379(17) 0.0359(17) 0.053(2) 0.0006(15) -0.0095(15) 0.0011(14)
C16 0.0393(19) 0.046(2) 0.053(2) 0.0078(16) -0.0015(16) 0.0036(15)
C17 0.047(2) 0.0368(18) 0.073(3) 0.0157(18) 0.0014(19) -0.0011(15)
C18 0.054(2) 0.0327(17) 0.068(3) -0.0024(18) -0.0073(19) 0.0003(16)
C19 0.062(2) 0.047(2) 0.0421(19) 0.0007(16) 0.0003(17) -0.0026(17)
C20 0.062(2) 0.0370(19) 0.051(2) 0.0123(16) -0.0037(18) -0.0067(17)
C21 0.105(4) 0.105(4) 0.070(3) 0.027(4) 0.007(3) -0.026(4)
C22 0.116(6) 0.192(9) 0.053(3) -0.006(4) 0.013(3) -0.016(6)
C23 0.121(6) 0.099(5) 0.121(6) -0.014(5) 0.022(5) 0.021(5)
C24 0.096(4) 0.075(4) 0.086(4) -0.013(3) 0.039(3) -0.002(3)
C26 0.050(4) 0.041(4) 0.063(5) 0.002(3) 0.005(4) 0.008(3)

loop_
_atom_type_symbol
_atom_type_description
_atom_type_scat_dispersion_real
_atom_type_scat_dispersion_imag
_atom_type_scat_source
C C 0.0033 0.0016 'International Tables Vol C Tables 4.2.6.8 and 6.1.1.4'
H H 0.0000 0.0000 'International Tables Vol C Tables 4.2.6.8 and 6.1.1.4'
N N 0.0061 0.0033 'International Tables Vol C Tables 4.2.6.8 and 6.1.1.4'
O O 0.0106 0.0060 'International Tables Vol C Tables 4.2.6.8 and 6.1.1.4'
F F 0.0171 0.0103 'International Tables Vol C Tables 4.2.6.8 and 6.1.1.4'
S S 0.1246 0.1234 'International Tables Vol C Tables 4.2.6.8 and 6.1.1.4'
Sn Sn -0.6537 1.4246 'International Tables Vol C Tables 4.2.6.8 and 6.1.1.4'

loop_
_geom_angle_atom_site_label_1
_geom_angle_atom_site_label_2
_geom_angle_atom_site_label_3
_geom_angle
_geom_angle_site_symmetry_1
_geom_angle_site_symmetry_3
C11B C6B C7B 124(2) . .
C11B C6B C4 117.6(17) . .
C7B C6B C4 118(2) . .
C6B C7B C8B 116.1(19) . .
C6B C7B H7B 122.0 . .
C8B C7B H7B 122.0 . .
C9B C8B C7B 118.2(15) . .
C9B C8B H8B 120.9 . .
C7B C8B H8B 120.9 . .
C8B C9B C10B 124.3(16) . .
C8B C9B H9B 117.9 . .
C10B C9B H9B 117.9 . .
C11B C10B C9B 113.4(17) . .
C11B C10B H10B 123.3 . .
C9B C10B H10B 123.3 . .
C6B C11B C10B 123.6(19) . .
C6B C11B H11B 118.2 . .
C10B C11B H11B 118.2 . .
C23 C25B H25D 109.5 . .
C23 C25B H25E 109.5 . .
H25D C25B H25E 109.5 . .
C23 C25B H25F 109.5 . .
H25D C25B H25F 109.5 . .
H25E C25B H25F 109.5 . .
C7A C6A C11A 116.2(10) . .
C7A C6A C4 119.3(8) . .
C11A C6A C4 124.5(7) . .
C8A C7A C6A 123.5(9) . .
C8A C7A H7A 118.2 . .
C6A C7A H7A 118.2 . .
C9A C8A C7A 117.2(10) . .
C9A C8A H8A 121.4 . .
C7A C8A H8A 121.4 . .
C8A C9A C10A 123.7(10) . .
C8A C9A H9A 118.1 . .
C10A C9A H9A 118.1 . .
C11A C10A C9A 116.8(9) . .
C11A C10A H10A 121.6 . .
C9A C10A H10A 121.6 . .
C10A C11A C6A 122.6(9) . .
C10A C11A H11A 118.7 . .
C6A C11A H11A 118.7 . .
C22 C25A H25A 109.5 . .
C22 C25A H25B 109.5 . .
C22 C25A H25C 109.5 . .
O6 S2 S2 113.5(8) . 7_556
O6 S2 O8 122.4(7) . 7_556
S2 S2 O8 62.9(6) 7_556 7_556
O6 S2 O7 108.9(9) . .
S2 S2 O7 124.3(8) 7_556 .
O8 S2 O7 118.9(6) 7_556 .
O6 S2 O8 95.6(7) . .
S2 S2 O8 59.7(6) 7_556 .
O8 S2 O8 29.3(6) 7_556 .
O7 S2 O8 147.2(6) . .
O8 O8 S2 78.8(13) 7_556 7_556
O8 O8 S2 72.0(13) 7_556 .
S2 O8 S2 57.4(3) 7_556 .
F3 F3 C27 98.3(9) 7_556 .
F3 F3 C27 51.4(7) 7_556 7_556
C27 F3 C27 57.4(9) . 7_556
F4 C27 F3 113.9(13) . .
F4 C27 F5 103.5(14) . .
F3 C27 F5 115.7(14) . .
F4 C27 C27 120.9(18) . 7_556
F3 C27 C27 73.4(6) . 7_556
F5 C27 C27 126.5(16) . 7_556
F4 C27 F3 107.7(12) . 7_556
F3 C27 F3 30.3(5) . 7_556
F5 C27 F3 142.2(14) . 7_556
C27 C27 F3 49.2(6) 7_556 7_556
N1 Sn1 N2 82.82(11) . .
N1 Sn1 O3 87.63(11) . .
N2 Sn1 O3 82.08(13) . .
N1 Sn1 O4A 87.56(18) . .
N2 Sn1 O4A 94.4(2) . .
O3 Sn1 O4A 174.34(18) . .
S1 S1 O4B 79.8(4) 8_665 .
S1 S1 O4B 65.1(4) 8_665 8_665
O4B S1 O4B 83.3(7) . 8_665
S1 S1 O5 158.8(4) 8_665 .
O4B S1 O5 121.3(5) . .
O4B S1 O5 116.7(5) 8_665 .
S1 S1 O4A 87.6(4) 8_665 .
O4B S1 O4A 32.9(3) . .
O4B S1 O4A 115.4(5) 8_665 .
O5 S1 O4A 108.6(4) . .
S1 S1 C26 95.0(3) 8_665 .
O4B S1 C26 143.0(5) . .
O4B S1 C26 127.8(5) 8_665 .
O5 S1 C26 66.8(4) . .
O4A S1 C26 110.9(4) . .
S1 S1 O4A 62.7(3) 8_665 8_665
O4B S1 O4A 110.5(6) . 8_665
O4B S1 O4A 28.9(3) 8_665 8_665
O5 S1 O4A 107.7(4) . 8_665
O4A S1 O4A 139.7(4) . 8_665
C26 S1 O4A 98.9(4) . 8_665
S1 S1 C26 58.4(3) 8_665 8_665
O4B S1 C26 116.3(5) . 8_665
O4B S1 C26 113.3(5) 8_665 8_665
O5 S1 C26 105.2(4) . 8_665
O4A S1 C26 95.1(4) . 8_665
C26 S1 C26 38.7(6) . 8_665
O4A S1 C26 91.6(4) 8_665 8_665
S1 S1 O5 13.5(2) 8_665 8_665
O4B S1 O5 82.3(4) . 8_665
O4B S1 O5 78.5(4) 8_665 8_665
O5 S1 O5 151.8(5) . 8_665
O4A S1 O5 82.6(4) . 8_665
C26 S1 O5 85.1(4) . 8_665
O4A S1 O5 73.4(3) 8_665 8_665
C26 S1 O5 47.0(3) 8_665 8_665
C26 F2A C26 50.3(7) 8_665 .
C26 F2A F2A 58.1(6) 8_665 8_665
C26 F2A F2A 53.0(6) . 8_665
C26 F2B C26 43.7(6) 8_665 .
C3 O1 C5 106.8(3) . .
C12 O2 C14 107.9(3) . .
C21 O3 C24 109.6(4) . .
C21 O3 Sn1 122.4(4) . .
C24 O3 Sn1 128.0(3) . .
S1 O4B S1 35.2(2) . 8_665
S1 O4B O4B 51.0(4) . 8_665
S1 O4B O4B 45.7(4) 8_665 8_665
S1 O4A S1 29.68(16) . 8_665
S1 O4A Sn1 166.8(4) . .
S1 O4A Sn1 146.0(4) 8_665 .
S1 O5 S1 7.72(14) . 8_665
C3 N1 C4 109.2(3) . .
C3 N1 Sn1 128.7(2) . .
C4 N1 Sn1 121.1(2) . .
C12 N2 C13 108.8(3) . .
C12 N2 Sn1 129.6(3) . .
C13 N2 Sn1 119.8(2) . .
C12 C1 C3 119.1(3) . .
C12 C1 C2 120.5(4) . .
C3 C1 C2 120.3(4) . .
C1 C2 H2A 109.5 . .
C1 C2 H2B 109.5 . .
H2A C2 H2B 109.5 . .
C1 C2 H2C 109.5 . .
H2A C2 H2C 109.5 . .
H2B C2 H2C 109.5 . .
N1 C3 O1 112.5(3) . .
N1 C3 C1 130.1(3) . .
O1 C3 C1 117.4(3) . .
N1 C4 C6A 108.9(4) . .
N1 C4 C5 100.6(3) . .
C6A C4 C5 113.2(5) . .
N1 C4 C6B 118.3(11) . .
C6A C4 C6B 16.4(10) . .
C5 C4 C6B 120.9(10) . .
N1 C4 H4 111.2 . .
C6A C4 H4 111.2 . .
C5 C4 H4 111.2 . .
C6B C4 H4 94.8 . .
O1 C5 C4 103.7(3) . .
O1 C5 H5A 111.0 . .
C4 C5 H5A 111.0 . .
O1 C5 H5B 111.0 . .
C4 C5 H5B 111.0 . .
H5A C5 H5B 109.0 . .
N2 C12 O2 113.7(4) . .
N2 C12 C1 129.1(4) . .
O2 C12 C1 117.2(3) . .
N2 C13 C15 113.3(3) . .
N2 C13 C14 101.4(3) . .
C15 C13 C14 113.9(4) . .
N2 C13 H13 109.3 . .
C15 C13 H13 109.3 . .
C14 C13 H13 109.3 . .
O2 C14 C13 104.8(4) . .
O2 C14 H14A 110.8 . .
C13 C14 H14A 110.8 . .
O2 C14 H14B 110.8 . .
C13 C14 H14B 110.8 . .
H14A C14 H14B 108.9 . .
C16 C15 C20 118.4(3) . .
C16 C15 C13 120.9(4) . .
C20 C15 C13 120.6(3) . .
C15 C16 C17 121.1(4) . .
C15 C16 H16 119.4 . .
C17 C16 H16 119.4 . .
C16 C17 C18 119.9(4) . .
C16 C17 H17 120.0 . .
C18 C17 H17 120.0 . .
C19 C18 C17 119.4(4) . .
C19 C18 H18 120.3 . .
C17 C18 H18 120.3 . .
C18 C19 C20 121.0(4) . .
C18 C19 H19 119.5 . .
C20 C19 H19 119.5 . .
C19 C20 C15 120.0(4) . .
C19 C20 H20 120.0 . .
C15 C20 H20 120.0 . .
O3 C21 C22 102.5(6) . .
O3 C21 H21A 111.3 . .
C22 C21 H21A 111.3 . .
O3 C21 H21B 111.3 . .
C22 C21 H21B 111.3 . .
H21A C21 H21B 109.2 . .
C25A C22 C23 107.4(8) . .
C25A C22 C21 113.9(7) . .
C23 C22 C21 106.9(6) . .
C25A C22 H22 109.5 . .
C23 C22 H22 109.5 . .
C21 C22 H22 109.5 . .
C22 C23 C24 100.3(6) . .
C22 C23 C25B 87.2(11) . .
C24 C23 C25B 126.0(11) . .
C22 C23 H23 112.8 . .
C24 C23 H23 112.8 . .
C25B C23 H23 112.8 . .
O3 C24 C23 108.2(6) . .
O3 C24 H24A 110.1 . .
C23 C24 H24A 110.1 . .
O3 C24 H24B 110.1 . .
C23 C24 H24B 110.1 . .
H24A C24 H24B 108.4 . .
C26 C26 F2A 68.6(8) 8_665 8_665
C26 C26 F1 168.5(8) 8_665 .
F2A C26 F1 122.8(9) 8_665 .
C26 C26 F2A 61.1(7) 8_665 .
F2A C26 F2A 68.9(9) 8_665 .
F1 C26 F2A 122.7(8) . .
C26 C26 F2B 71.9(10) 8_665 8_665
F2A C26 F2B 29.8(5) 8_665 8_665
F1 C26 F2B 116.7(10) . 8_665
F2A C26 F2B 96.5(9) . 8_665
C26 C26 S1 83.2(3) 8_665 .
F2A C26 S1 136.5(7) 8_665 .
F1 C26 S1 86.3(5) . .
F2A C26 S1 125.2(7) . .
F2B C26 S1 111.0(6) 8_665 .
C26 C26 F2B 64.5(10) 8_665 .
F2A C26 F2B 96.3(9) 8_665 .
F1 C26 F2B 113.2(9) . .
F2A C26 F2B 28.2(4) . .
F2B C26 F2B 121.5(8) 8_665 .
S1 C26 F2B 100.6(6) . .
C26 C26 S1 58.1(3) 8_665 8_665
F2A C26 S1 112.5(7) 8_665 8_665
F1 C26 S1 112.1(6) . 8_665
F2A C26 S1 111.3(7) . 8_665
F2B C26 S1 92.7(6) 8_665 8_665
S1 C26 S1 26.60(16) . 8_665
F2B C26 S1 95.3(6) . 8_665

loop_
_geom_bond_atom_site_label_1
_geom_bond_atom_site_label_2
_geom_bond_distance
_geom_bond_site_symmetry_2
C6B C11B 1.33(3) .
C6B C7B 1.40(3) .
C6B C4 1.56(3) .
C7B C8B 1.43(2) .
C7B H7B 0.9500 .
C8B C9B 1.41(3) .
C8B H8B 0.9500 .
C9B C10B 1.42(3) .
C9B H9B 0.9500 .
C10B C11B 1.40(3) .
C10B H10B 0.9500 .
C11B H11B 0.9500 .
C25B C23 1.56(3) .
C25B H25D 0.9800 .
C25B H25E 0.9800 .
C25B H25F 0.9800 .
C6A C7A 1.400(11) .
C6A C11A 1.404(12) .
C6A C4 1.483(13) .
C7A C8A 1.387(12) .
C7A H7A 0.9500 .
C8A C9A 1.352(15) .
C8A H8A 0.9500 .
C9A C10A 1.411(13) .
C9A H9A 0.9500 .
C10A C11A 1.387(10) .
C10A H10A 0.9500 .
C11A H11A 0.9500 .
C25A C22 1.474(10) .
C25A H25A 0.9800 .
C25A H25B 0.9800 .
C25A H25C 0.9800 .
S2 O6 1.413(14) .
S2 S2 1.431(5) 7_556
S2 O8 1.466(11) 7_556
S2 O7 1.479(17) .
S2 O8 1.512(11) .
O8 O8 0.753(16) 7_556
O8 S2 1.466(11) 7_556
F3 F3 0.876(13) 7_556
F3 C27 1.355(14) .
F3 C27 1.716(14) 7_556
F4 C27 1.287(17) .
F5 C27 1.40(2) .
C27 C27 1.51(2) 7_556
C27 F3 1.716(14) 7_556
Sn1 N1 2.129(3) .
Sn1 N2 2.135(3) .
Sn1 O3 2.370(3) .
Sn1 O4A 2.398(6) .
S1 S1 0.809(3) 8_665
S1 O4B 1.274(7) .
S1 O4B 1.383(7) 8_665
S1 O5 1.407(6) .
S1 O4A 1.453(6) .
S1 C26 1.540(8) .
S1 O4A 1.633(6) 8_665
S1 C26 1.801(7) 8_665
S1 O5 2.181(6) 8_665
F1 C26 1.328(10) .
F2A C26 1.290(12) 8_665
F2A C26 1.371(13) .
F2A F2A 1.506(19) 8_665
F2B C26 1.481(13) 8_665
F2B C26 1.560(14) .
O1 C3 1.365(4) .
O1 C5 1.453(5) .
O2 C12 1.359(5) .
O2 C14 1.439(6) .
O3 C21 1.429(6) .
O3 C24 1.465(6) .
O4B S1 1.383(7) 8_665
O4B O4B 1.768(15) 8_665
O4A S1 1.633(6) 8_665
O5 S1 2.181(6) 8_665
N1 C3 1.332(4) .
N1 C4 1.478(5) .
N2 C12 1.324(5) .
N2 C13 1.491(5) .
C1 C12 1.385(6) .
C1 C3 1.388(6) .
C1 C2 1.517(5) .
C2 H2A 0.9800 .
C2 H2B 0.9800 .
C2 H2C 0.9800 .
C4 C5 1.534(5) .
C4 H4 1.0000 .
C5 H5A 0.9900 .
C5 H5B 0.9900 .
C13 C15 1.504(5) .
C13 C14 1.537(6) .
C13 H13 1.0000 .
C14 H14A 0.9900 .
C14 H14B 0.9900 .
C15 C16 1.382(5) .
C15 C20 1.402(6) .
C16 C17 1.382(6) .
C16 H16 0.9500 .
C17 C18 1.390(6) .
C17 H17 0.9500 .
C18 C19 1.368(5) .
C18 H18 0.9500 .
C19 C20 1.382(5) .
C19 H19 0.9500 .
C20 H20 0.9500 .
C21 C22 1.560(10) .
C21 H21A 0.9900 .
C21 H21B 0.9900 .
C22 C23 1.474(11) .
C22 H22 1.0000 .
C23 C24 1.476(9) .
C23 H23 1.0000 .
C24 H24A 0.9900 .
C24 H24B 0.9900 .
C26 C26 1.134(17) 8_665
C26 F2A 1.290(12) 8_665
C26 F2B 1.481(13) 8_665
C26 S1 1.801(7) 8_665
